data_1506551
loop_
_publ_author_name
'Nair, Vijay'
'Sreekumar, V.'
'Bindu, S.'
'Suresh, Eringathodi'

_publ_section_title
;
 Two unprecedented multicomponent reactions involving N-heterocyclic
 carbenes, activated acetylenes, and aldehydes.
;
_journal_issue 12
_journal_name_full 'Organic letters'
_journal_page_first 2297
_journal_page_last 2300
_journal_paper_doi 10.1021/ol0502782
_journal_volume 7
_journal_year 2005
_chemical_formula_sum 'C29 H36 F3 N2 O3.5'
_chemical_formula_weight 525.60
_chemical_name_systematic
; 
 ? 
;
_space_group_IT_number 15
_symmetry_cell_setting monoclinic
_symmetry_space_group_name_Hall '-C 2yc'
_symmetry_space_group_name_H-M 'C 1 2/c 1'
_atom_sites_solution_hydrogens geom
_atom_sites_solution_primary direct
_atom_sites_solution_secondary difmap
_audit_creation_method SHELXL-97
_cell_angle_alpha 90.00
_cell_angle_beta 92.481(2)
_cell_angle_gamma 90.00
_cell_formula_units_Z 8
_cell_length_a 15.9393(14)
_cell_length_b 29.730(3)
_cell_length_c 12.2145(11)
_cell_measurement_temperature 293(2)
_cell_volume 5782.7(9)
_computing_cell_refinement 'BRUKER SMART'
_computing_data_collection 'BRUKER SMART'
_computing_data_reduction 'BRUKER SAINT'
_computing_molecular_graphics 'ORTEP, PLATON?'
_computing_publication_material 'SHELXL-97 (Sheldrick, 1997)'
_computing_structure_refinement 'SHELXL-97 (Sheldrick, 1997)'
_computing_structure_solution 'SHELXS-97 (Sheldrick, 1990)'
_diffrn_ambient_temperature 293(2)
_diffrn_measured_fraction_theta_full 0.486
_diffrn_measured_fraction_theta_max 0.486
_diffrn_measurement_device_type 'SMART APEX CCD DIFFARCTOMETER'
_diffrn_measurement_method 'omega-phi scan'
_diffrn_radiation_monochromator graphite
_diffrn_radiation_source 'fine-focus sealed tube'
_diffrn_radiation_type MoK\a
_diffrn_radiation_wavelength 0.71073
_diffrn_reflns_av_R_equivalents 0.0266
_diffrn_reflns_av_sigmaI/netI 0.0299
_diffrn_reflns_limit_h_max 17
_diffrn_reflns_limit_h_min -18
_diffrn_reflns_limit_k_max 20
_diffrn_reflns_limit_k_min -35
_diffrn_reflns_limit_l_max 12
_diffrn_reflns_limit_l_min -14
_diffrn_reflns_number 14233
_diffrn_reflns_theta_full 25.00
_diffrn_reflns_theta_max 25.00
_diffrn_reflns_theta_min 2.16
_exptl_absorpt_coefficient_mu 0.092
_exptl_absorpt_correction_type SADABS
_exptl_crystal_colour colourless
_exptl_crystal_density_diffrn 1.207
_exptl_crystal_density_method 'not measured'
_exptl_crystal_description blocks
_exptl_crystal_F_000 2232
_exptl_crystal_size_max 0.32
_exptl_crystal_size_mid 0.24
_exptl_crystal_size_min 0.20
_refine_diff_density_max 0.794
_refine_diff_density_min -0.426
_refine_diff_density_rms 0.053
_refine_ls_extinction_method none
_refine_ls_goodness_of_fit_ref 1.038
_refine_ls_hydrogen_treatment mixed
_refine_ls_matrix_type full
_refine_ls_number_parameters 354
_refine_ls_number_reflns 5064
_refine_ls_number_restraints 0
_refine_ls_restrained_S_all 1.038
_refine_ls_R_factor_all 0.0867
_refine_ls_R_factor_gt 0.0707
_refine_ls_shift/su_max 0.001
_refine_ls_shift/su_mean 0.000
_refine_ls_structure_factor_coef Fsqd
_refine_ls_weighting_details 'w=1/[\s^2^(Fo^2^)+(0.1033P)^2^+7.2346P] where P=(Fo^2^+2Fc^2^)/3'
_refine_ls_weighting_scheme calc
_refine_ls_wR_factor_gt 0.1923
_refine_ls_wR_factor_ref 0.2074
_reflns_number_gt 3922
_reflns_number_total 5064
_reflns_threshold_expression >2sigma(I)
_cod_data_source_file ol0502782si20050409_084440.cif
_cod_data_source_block vijayn1m
_cod_depositor_comments
;
The following automatic conversions were performed:

'_refine_ls_weighting_scheme' value 'calc
w=1/[\s^2^(Fo^2^)+(0.1033P)^2^+7.2346P] where P=(Fo^2^+2Fc^2^)/3' was
changed to 'calc'. New tag '_refine_ls_weighting_details' was
created. The value of the new tag was set to
'w=1/[\s^2^(Fo^2^)+(0.1033P)^2^+7.2346P] where P=(Fo^2^+2Fc^2^)/3'.

Automatic conversion script
Id: cif_fix_values 3143 2015-03-26 13:38:13Z robertas 
;
_cod_original_cell_volume 5782.8(9)
_cod_original_sg_symbol_H-M C2/c
_cod_original_formula_sum 'C29 H36 F3 N2 O3.50'
_cod_database_code 1506551

loop_
_symmetry_equiv_pos_as_xyz
'x, y, z'
'-x, y, -z+1/2'
'x+1/2, y+1/2, z'
'-x+1/2, y+1/2, -z+1/2'
'-x, -y, -z'
'x, -y, z-1/2'
'-x+1/2, -y+1/2, -z'
'x+1/2, -y+1/2, z-1/2'

loop_
_atom_site_label
_atom_site_type_symbol
_atom_site_fract_x
_atom_site_fract_y
_atom_site_fract_z
_atom_site_U_iso_or_equiv
_atom_site_adp_type
_atom_site_occupancy
_atom_site_calc_flag
_atom_site_refinement_flags
O1 O 0.12697(10) 0.15436(5) 0.94766(14) 0.0442(4) Uani 1 d .
N1 N 0.23822(12) 0.16691(7) 0.82748(17) 0.0426(5) Uani 1 d .
C11 C 0.01560(15) 0.12891(8) 1.0594(2) 0.0433(6) Uani 1 d .
N2 N 0.41407(14) 0.16625(9) 0.9225(2) 0.0522(6) Uani 1 d .
C9 C 0.09386(16) 0.11955(8) 1.0046(2) 0.0430(6) Uani 1 d .
C8 C 0.19674(15) 0.13790(8) 0.8960(2) 0.0415(6) Uani 1 d .
C7 C 0.20865(15) 0.09395(8) 0.9227(2) 0.0433(6) Uani 1 d .
O3 O 0.12585(14) 0.03414(6) 1.14091(16) 0.0641(6) Uani 1 d .
C6 C 0.27758(17) 0.06335(8) 0.8923(2) 0.0476(6) Uani 1 d .
C10 C 0.14150(16) 0.08229(8) 0.9923(2) 0.0428(6) Uani 1 d .
C27 C 0.12351(16) 0.03645(9) 1.0328(2) 0.0475(6) Uani 1 d .
O2 O 0.10968(18) 0.00501(7) 0.97400(19) 0.0788(7) Uani 1 d .
C16 C -0.04021(17) 0.09423(9) 1.0793(2) 0.0536(7) Uani 1 d .
H16 H -0.0272 0.0650 1.0589 0.064 Uiso 1 calc R
C12 C -0.00518(17) 0.17215(9) 1.0902(2) 0.0525(7) Uani 1 d .
H12 H 0.0314 0.1957 1.0770 0.063 Uiso 1 calc R
C23 C 0.18861(18) 0.18066(9) 0.7248(2) 0.0553(7) Uani 1 d .
C14 C -0.13433(17) 0.14574(10) 1.1596(2) 0.0547(7) Uani 1 d .
C19 C 0.4830(2) 0.15096(11) 0.9984(3) 0.0701(9) Uani 1 d .
C17 C 0.27985(17) 0.20488(9) 0.8861(3) 0.0549(7) Uani 1 d .
H17A H 0.2377 0.2227 0.9212 0.066 Uiso 1 calc R
H17B H 0.3066 0.2240 0.8335 0.066 Uiso 1 calc R
C13 C -0.07941(19) 0.18075(10) 1.1402(3) 0.0600(8) Uani 1 d .
H13 H -0.0926 0.2099 1.1608 0.072 Uiso 1 calc R
C15 C -0.11413(18) 0.10256(10) 1.1287(3) 0.0574(7) Uani 1 d .
H15 H -0.1509 0.0790 1.1414 0.069 Uiso 1 calc R
C18 C 0.34478(17) 0.18953(11) 0.9714(3) 0.0597(8) Uani 1 d .
H18A H 0.3663 0.2154 1.0120 0.072 Uiso 1 calc R
H18B H 0.3186 0.1696 1.0227 0.072 Uiso 1 calc R
C5 C 0.31425(19) 0.06539(10) 0.7921(3) 0.0590(7) Uani 1 d .
H5 H 0.2971 0.0873 0.7416 0.071 Uiso 1 calc R
C29 C -0.2142(2) 0.15508(13) 1.2123(3) 0.0731(9) Uani 1 d .
C1 C 0.3069(2) 0.03105(11) 0.9663(3) 0.0735(10) Uani 1 d .
H1 H 0.2849 0.0297 1.0354 0.088 Uiso 1 calc R
C25 C 0.1292(2) 0.22017(12) 0.7452(3) 0.0753(10) Uani 1 d .
H25A H 0.0900 0.2116 0.7990 0.113 Uiso 1 calc R
H25B H 0.0992 0.2279 0.6780 0.113 Uiso 1 calc R
H25C H 0.1613 0.2456 0.7713 0.113 Uiso 1 calc R
F3 F -0.2539(2) 0.12108(11) 1.2426(5) 0.220(3) Uani 1 d .
C4 C 0.3764(2) 0.03514(12) 0.7658(3) 0.0793(10) Uani 1 d .
H4 H 0.4004 0.0369 0.6979 0.095 Uiso 1 calc R
F2 F -0.20472(18) 0.17874(14) 1.3041(3) 0.1527(14) Uani 1 d .
F1 F -0.26437(17) 0.18036(14) 1.1571(3) 0.1655(16) Uani 1 d .
C28 C 0.1079(3) -0.00996(12) 1.1858(3) 0.0924(12) Uani 1 d .
H28A H 0.0533 -0.0196 1.1592 0.139 Uiso 1 calc R
H28B H 0.1093 -0.0083 1.2643 0.139 Uiso 1 calc R
H28C H 0.1494 -0.0311 1.1634 0.139 Uiso 1 calc R
C26 C 0.1364(2) 0.14058(12) 0.6835(3) 0.0830(11) Uani 1 d .
H26A H 0.1729 0.1157 0.6697 0.124 Uiso 1 calc R
H26B H 0.1059 0.1487 0.6169 0.124 Uiso 1 calc R
H26C H 0.0977 0.1321 0.7378 0.124 Uiso 1 calc R
C24 C 0.2506(3) 0.19314(13) 0.6386(3) 0.0828(10) Uani 1 d .
H24A H 0.2858 0.2173 0.6654 0.124 Uiso 1 calc R
H24B H 0.2204 0.2025 0.5727 0.124 Uiso 1 calc R
H24C H 0.2848 0.1675 0.6231 0.124 Uiso 1 calc R
C21 C 0.5397(2) 0.12224(14) 0.9311(4) 0.1012(14) Uani 1 d .
H21A H 0.5096 0.0960 0.9058 0.152 Uiso 1 calc R
H21B H 0.5880 0.1133 0.9755 0.152 Uiso 1 calc R
H21C H 0.5574 0.1392 0.8694 0.152 Uiso 1 calc R
C2 C 0.3681(3) 0.00105(14) 0.9389(4) 0.1043(16) Uani 1 d .
H2 H 0.3862 -0.0207 0.9893 0.125 Uiso 1 calc R
C3 C 0.4026(3) 0.00267(13) 0.8388(4) 0.0969(14) Uani 1 d .
H3 H 0.4435 -0.0180 0.8204 0.116 Uiso 1 calc R
C20 C 0.5313(2) 0.19247(14) 1.0408(4) 0.1068(16) Uani 1 d .
H20A H 0.5498 0.2096 0.9798 0.160 Uiso 1 calc R
H20B H 0.5792 0.1831 1.0855 0.160 Uiso 1 calc R
H20C H 0.4953 0.2107 1.0835 0.160 Uiso 1 calc R
C22 C 0.4518(3) 0.1230(2) 1.0936(4) 0.1264(19) Uani 1 d .
H22A H 0.4209 0.1419 1.1412 0.190 Uiso 1 calc R
H22B H 0.4989 0.1101 1.1339 0.190 Uiso 1 calc R
H22C H 0.4159 0.0994 1.0654 0.190 Uiso 1 calc R
O4 O 0.5000 0.22211(14) 0.7500 0.0988(13) Uani 1 d S
H1N2 H 0.3917(17) 0.1427(9) 0.890(2) 0.045(7) Uiso 1 d .
H1O4 H 0.468(3) 0.2053(16) 0.791(4) 0.134(19) Uiso 1 d .

loop_
_atom_site_aniso_label
_atom_site_aniso_U_11
_atom_site_aniso_U_22
_atom_site_aniso_U_33
_atom_site_aniso_U_23
_atom_site_aniso_U_13
_atom_site_aniso_U_12
O1 0.0432(9) 0.0401(9) 0.0492(10) 0.0021(7) 0.0011(8) 0.0026(7)
N1 0.0413(11) 0.0397(11) 0.0463(12) 0.0028(9) -0.0029(9) -0.0023(8)
C11 0.0430(13) 0.0456(14) 0.0406(14) 0.0005(11) -0.0050(10) 0.0034(11)
N2 0.0436(12) 0.0586(14) 0.0536(14) -0.0115(11) -0.0061(10) -0.0024(11)
C9 0.0449(13) 0.0414(13) 0.0423(14) 0.0005(10) -0.0014(11) 0.0003(10)
C8 0.0384(12) 0.0421(13) 0.0437(14) -0.0008(10) -0.0038(10) 0.0026(10)
C7 0.0432(13) 0.0441(14) 0.0423(14) -0.0019(10) -0.0014(10) 0.0025(10)
O3 0.0908(15) 0.0548(12) 0.0471(12) 0.0105(9) 0.0060(10) 0.0101(10)
C6 0.0493(14) 0.0413(14) 0.0525(16) 0.0003(11) 0.0060(12) 0.0026(11)
C10 0.0472(14) 0.0423(13) 0.0389(13) 0.0002(10) 0.0000(10) 0.0024(10)
C27 0.0516(15) 0.0427(14) 0.0489(16) 0.0012(12) 0.0078(12) 0.0042(11)
O2 0.122(2) 0.0494(12) 0.0666(15) -0.0068(11) 0.0201(13) -0.0187(12)
C16 0.0555(16) 0.0410(14) 0.0651(18) 0.0005(12) 0.0097(13) 0.0049(12)
C12 0.0485(15) 0.0471(15) 0.0618(18) -0.0051(13) 0.0014(13) -0.0001(12)
C23 0.0549(16) 0.0563(16) 0.0539(17) 0.0127(13) -0.0067(13) -0.0009(13)
C14 0.0507(15) 0.0601(17) 0.0533(17) 0.0031(13) 0.0027(12) 0.0118(13)
C19 0.0593(18) 0.071(2) 0.078(2) -0.0075(17) -0.0184(16) 0.0035(15)
C17 0.0439(14) 0.0456(15) 0.075(2) -0.0106(13) -0.0009(13) -0.0015(11)
C13 0.0594(17) 0.0493(16) 0.071(2) -0.0113(14) 0.0034(15) 0.0094(13)
C15 0.0508(16) 0.0538(16) 0.0683(19) 0.0098(14) 0.0094(13) -0.0001(13)
C18 0.0458(15) 0.0731(19) 0.0598(18) -0.0212(15) -0.0021(13) -0.0041(13)
C5 0.0641(18) 0.0543(17) 0.0595(18) 0.0014(13) 0.0131(14) 0.0046(13)
C29 0.0591(19) 0.083(2) 0.078(2) 0.0030(19) 0.0171(17) 0.0149(18)
C1 0.074(2) 0.074(2) 0.075(2) 0.0243(17) 0.0232(17) 0.0282(17)
C25 0.0633(19) 0.076(2) 0.086(2) 0.0281(18) -0.0088(17) 0.0131(16)
F3 0.149(3) 0.108(2) 0.419(7) -0.001(3) 0.199(4) 0.003(2)
C4 0.089(2) 0.069(2) 0.083(2) -0.0015(18) 0.039(2) 0.0110(18)
F2 0.101(2) 0.251(4) 0.109(2) -0.053(2) 0.0377(17) 0.031(2)
F1 0.0840(17) 0.289(4) 0.125(2) 0.047(3) 0.0230(16) 0.099(2)
C28 0.124(3) 0.077(2) 0.077(3) 0.033(2) 0.014(2) 0.005(2)
C26 0.091(2) 0.083(2) 0.071(2) 0.0037(18) -0.037(2) -0.0135(19)
C24 0.090(3) 0.100(3) 0.059(2) 0.0210(19) 0.0100(18) 0.005(2)
C21 0.073(2) 0.095(3) 0.134(4) -0.020(3) -0.020(2) 0.029(2)
C2 0.103(3) 0.088(3) 0.126(4) 0.051(3) 0.047(3) 0.051(2)
C3 0.097(3) 0.069(2) 0.130(4) 0.016(2) 0.059(3) 0.033(2)
C20 0.068(2) 0.105(3) 0.144(4) -0.045(3) -0.047(3) 0.004(2)
C22 0.119(4) 0.165(5) 0.093(3) 0.047(3) -0.028(3) 0.010(3)
O4 0.122(4) 0.066(2) 0.110(3) 0.000 0.023(3) 0.000

loop_
_atom_type_symbol
_atom_type_description
_atom_type_scat_dispersion_real
_atom_type_scat_dispersion_imag
_atom_type_scat_source
C C 0.0033 0.0016 'International Tables Vol C Tables 4.2.6.8 and 6.1.1.4'
H H 0.0000 0.0000 'International Tables Vol C Tables 4.2.6.8 and 6.1.1.4'
N N 0.0061 0.0033 'International Tables Vol C Tables 4.2.6.8 and 6.1.1.4'
O O 0.0106 0.0060 'International Tables Vol C Tables 4.2.6.8 and 6.1.1.4'
F F 0.0171 0.0103 'International Tables Vol C Tables 4.2.6.8 and 6.1.1.4'

loop_
_geom_angle_atom_site_label_1
_geom_angle_atom_site_label_2
_geom_angle_atom_site_label_3
_geom_angle
C9 O1 C8 107.39(18)
C8 N1 C17 113.4(2)
C8 N1 C23 115.02(19)
C17 N1 C23 113.8(2)
C12 C11 C16 118.6(2)
C12 C11 C9 121.2(2)
C16 C11 C9 120.1(2)
C18 N2 C19 116.5(2)
C18 N2 H1N2 105.4(18)
C19 N2 H1N2 108.5(18)
C10 C9 O1 109.4(2)
C10 C9 C11 134.2(2)
O1 C9 C11 116.3(2)
C7 C8 N1 132.6(2)
C7 C8 O1 109.6(2)
N1 C8 O1 117.8(2)
C8 C7 C10 105.9(2)
C8 C7 C6 128.8(2)
C10 C7 C6 125.3(2)
C27 O3 C28 115.2(3)
C5 C6 C1 117.7(3)
C5 C6 C7 122.7(2)
C1 C6 C7 119.6(3)
C9 C10 C7 107.7(2)
C9 C10 C27 126.7(2)
C7 C10 C27 125.4(2)
O2 C27 O3 123.9(2)
O2 C27 C10 123.6(3)
O3 C27 C10 112.6(2)
C15 C16 C11 120.8(3)
C15 C16 H16 119.6
C11 C16 H16 119.6
C13 C12 C11 120.8(3)
C13 C12 H12 119.6
C11 C12 H12 119.6
N1 C23 C24 108.0(2)
N1 C23 C26 108.7(2)
C24 C23 C26 108.8(3)
N1 C23 C25 112.1(2)
C24 C23 C25 110.5(3)
C26 C23 C25 108.6(3)
C15 C14 C13 119.6(3)
C15 C14 C29 120.6(3)
C13 C14 C29 119.7(3)
N2 C19 C21 106.1(3)
N2 C19 C22 112.7(3)
C21 C19 C22 109.1(4)
N2 C19 C20 108.2(3)
C21 C19 C20 109.5(3)
C22 C19 C20 110.9(4)
N1 C17 C18 112.6(2)
N1 C17 H17A 109.1
C18 C17 H17A 109.1
N1 C17 H17B 109.1
C18 C17 H17B 109.1
H17A C17 H17B 107.8
C12 C13 C14 119.8(3)
C12 C13 H13 120.1
C14 C13 H13 120.1
C16 C15 C14 120.3(3)
C16 C15 H15 119.9
C14 C15 H15 119.9
N2 C18 C17 111.8(2)
N2 C18 H18A 109.3
C17 C18 H18A 109.3
N2 C18 H18B 109.3
C17 C18 H18B 109.3
H18A C18 H18B 107.9
C6 C5 C4 120.7(3)
C6 C5 H5 119.6
C4 C5 H5 119.6
F3 C29 F1 108.6(4)
F3 C29 F2 102.6(4)
F1 C29 F2 100.4(3)
F3 C29 C14 115.6(3)
F1 C29 C14 114.5(3)
F2 C29 C14 113.5(3)
C2 C1 C6 121.0(3)
C2 C1 H1 119.5
C6 C1 H1 119.5
C23 C25 H25A 109.5
C23 C25 H25B 109.5
H25A C25 H25B 109.5
C23 C25 H25C 109.5
H25A C25 H25C 109.5
H25B C25 H25C 109.5
C3 C4 C5 120.6(3)
C3 C4 H4 119.7
C5 C4 H4 119.7
O3 C28 H28A 109.5
O3 C28 H28B 109.5
H28A C28 H28B 109.5
O3 C28 H28C 109.5
H28A C28 H28C 109.5
H28B C28 H28C 109.5
C23 C26 H26A 109.5
C23 C26 H26B 109.5
H26A C26 H26B 109.5
C23 C26 H26C 109.5
H26A C26 H26C 109.5
H26B C26 H26C 109.5
C23 C24 H24A 109.5
C23 C24 H24B 109.5
H24A C24 H24B 109.5
C23 C24 H24C 109.5
H24A C24 H24C 109.5
H24B C24 H24C 109.5
C19 C21 H21A 109.5
C19 C21 H21B 109.5
H21A C21 H21B 109.5
C19 C21 H21C 109.5
H21A C21 H21C 109.5
H21B C21 H21C 109.5
C3 C2 C1 120.9(3)
C3 C2 H2 119.5
C1 C2 H2 119.5
C2 C3 C4 119.1(3)
C2 C3 H3 120.5
C4 C3 H3 120.5
C19 C20 H20A 109.5
C19 C20 H20B 109.5
H20A C20 H20B 109.5
C19 C20 H20C 109.5
H20A C20 H20C 109.5
H20B C20 H20C 109.5
C19 C22 H22A 109.5
C19 C22 H22B 109.5
H22A C22 H22B 109.5
C19 C22 H22C 109.5
H22A C22 H22C 109.5
H22B C22 H22C 109.5

loop_
_geom_bond_atom_site_label_1
_geom_bond_atom_site_label_2
_geom_bond_distance
O1 C9 1.366(3)
O1 C8 1.391(3)
N1 C8 1.389(3)
N1 C17 1.478(3)
N1 C23 1.510(3)
C11 C12 1.384(4)
C11 C16 1.390(4)
C11 C9 1.468(4)
N2 C18 1.453(4)
N2 C19 1.478(4)
N2 H1N2 0.87(3)
C9 C10 1.355(3)
C8 C7 1.358(3)
C7 C10 1.438(4)
C7 C6 1.486(3)
O3 C27 1.321(3)
O3 C28 1.454(4)
C6 C5 1.381(4)
C6 C1 1.386(4)
C10 C27 1.482(4)
C27 O2 1.193(3)
C16 C15 1.369(4)
C16 H16 0.9300
C12 C13 1.378(4)
C12 H12 0.9300
C23 C24 1.521(5)
C23 C26 1.526(4)
C23 C25 1.536(4)
C14 C15 1.380(4)
C14 C13 1.387(4)
C14 C29 1.477(4)
C19 C21 1.512(5)
C19 C22 1.529(6)
C19 C20 1.533(5)
C17 C18 1.507(4)
C17 H17A 0.9700
C17 H17B 0.9700
C13 H13 0.9300
C15 H15 0.9300
C18 H18A 0.9700
C18 H18B 0.9700
C5 C4 1.386(4)
C5 H5 0.9300
C29 F3 1.257(4)
C29 F1 1.270(4)
C29 F2 1.326(5)
C1 C2 1.374(5)
C1 H1 0.9300
C25 H25A 0.9600
C25 H25B 0.9600
C25 H25C 0.9600
C4 C3 1.367(5)
C4 H4 0.9300
C28 H28A 0.9600
C28 H28B 0.9600
C28 H28C 0.9600
C26 H26A 0.9600
C26 H26B 0.9600
C26 H26C 0.9600
C24 H24A 0.9600
C24 H24B 0.9600
C24 H24C 0.9600
C21 H21A 0.9600
C21 H21B 0.9600
C21 H21C 0.9600
C2 C3 1.363(6)
C2 H2 0.9300
C3 H3 0.9300
C20 H20A 0.9600
C20 H20B 0.9600
C20 H20C 0.9600
C22 H22A 0.9600
C22 H22B 0.9600
C22 H22C 0.9600
O4 H1O4 0.89(5)

loop_
_cod_related_entry_id
_cod_related_entry_code
_cod_related_entry_database
1 21157094 ChemSpider
